data_7012669
loop_
_publ_author_name
'Ru Son, Au Ji'
'Schweiger, Scott W.'
'Thorn, Matthew G.'
'Moses, John E.'
'Fanwick, Phillip E.'
'Rothwell, Ian P.'

_publ_section_title
;
 The isolation and chemistry of tantalum dimethylamides containing
 resolved 3,3'-disubstituted-1,1'-bi-2,2'-naphthoxide ligandsElectronic
 supplementary information (ESI) available: ORTEP views of (R)-7,
 (R,S)-8, (S)-9 and (S)-12. See
 http://www.rsc.org/suppdata/dt/b2/b212910h/
;
_journal_issue 8
_journal_name_full 'Dalton Transactions'
_journal_page_first 1620
_journal_paper_doi 10.1039/b212910h
_journal_year 2003
_chemical_formula_moiety 'C62 H52 Cl1 N2 O2 S4 Si2 Ta1,3(C6 H6)'
_chemical_formula_sum 'C80 H70 Cl N2 O2 S4 Si2 Ta'
_chemical_formula_weight 1492.29
_chemical_name_systematic ' ?'
_space_group_IT_number 4
_symmetry_cell_setting monoclinic
_symmetry_space_group_name_Hall 'P 2yb'
_symmetry_space_group_name_H-M 'P 1 21 1'
_atom_type_scat_source 'International Tables for Crystallography (Vol C)'
_cell_angle_alpha 90.00
_cell_angle_beta 94.3520(10)
_cell_angle_gamma 90.00
_cell_formula_units_Z 2
_cell_length_a 9.99840(10)
_cell_length_b 19.1501(3)
_cell_length_c 18.4535(3)
_cell_measurement_reflns_used 29703
_cell_measurement_temperature 150
_cell_measurement_theta_max 27
_cell_measurement_theta_min 2
_cell_volume 3523.11(9)
_computing_cell_refinement DENZO/SCALEPACK_(Otwinowski,_1996)
_computing_data_collection Collect_(Nonius,_1998)
_computing_data_reduction DENZO/SCALEPACK_(Otwinowski,_1996)
_computing_molecular_graphics
;
ORTEP (Johnson, 1976)
PLUTON (Spek, 1991)
;
_computing_publication_material CIF_VAX_MolEN_(Fair,_1990)
_computing_structure_refinement SHELX97_(Sheldrick,_1997)
_computing_structure_solution PATTY_(DIRDIF99,_Beurskins,_1999)
_diffrn_ambient_temperature 150
_diffrn_measured_fraction_theta_full 0.9985
_diffrn_measured_fraction_theta_max 0.9114
_diffrn_measurement_device_type Nonius_KappaCCD
_diffrn_radiation_type MO-K\a
_diffrn_radiation_wavelength 0.71073
_diffrn_reflns_av_R_equivalents 0.033
_diffrn_reflns_limit_h_max 13
_diffrn_reflns_limit_h_min -13
_diffrn_reflns_limit_k_max 25
_diffrn_reflns_limit_k_min -25
_diffrn_reflns_limit_l_max 24
_diffrn_reflns_limit_l_min -24
_diffrn_reflns_number 29703
_diffrn_reflns_theta_full 27.9
_diffrn_reflns_theta_max 27.89
_diffrn_reflns_theta_min 2.04
_exptl_absorpt_coefficient_mu 1.773
_exptl_absorpt_correction_T_max 0.6140
_exptl_absorpt_correction_T_min 0.2420
_exptl_absorpt_correction_type refined_empirical_(Otwinowski_&_Minor,_1996
_exptl_crystal_colour orange
_exptl_crystal_density_diffrn 1.41
_exptl_crystal_description chunk
_exptl_crystal_F_000 1524
_exptl_crystal_size_max 0.35
_exptl_crystal_size_mid 0.31
_exptl_crystal_size_min 0.28
_refine_diff_density_max 0.75
_refine_diff_density_min -1.39
_refine_ls_abs_structure_details 'Flack H. D. (1983), Acta Cryst. A39, 876-881'
_refine_ls_abs_structure_Flack -0.019(4)
_refine_ls_extinction_method none
_refine_ls_goodness_of_fit_ref 1.045
_refine_ls_hydrogen_treatment H_atoms_riding
_refine_ls_matrix_type full
_refine_ls_number_parameters 833
_refine_ls_number_reflns 15207
_refine_ls_number_restraints 0
_refine_ls_R_factor_gt 0.032
_refine_ls_shift/su_max 0.005
_refine_ls_structure_factor_coef Fsqd
_refine_ls_weighting_details '1/[\s^2^(Fo^2^)+(0.0421P)^2^+0.0000P] where P=(Fo^2^+2Fc^2^)/3  '
_refine_ls_weighting_scheme calc
_refine_ls_wR_factor_ref 0.075
_reflns_number_gt 14575
_reflns_number_total 15214
_reflns_threshold_expression >2.0\s(I)
_cod_data_source_file b212910h.txt
_cod_data_source_block SONX15
_cod_depositor_comments
;
The following automatic conversions were performed:
'_refine_ls_weighting_scheme' value 'calc ' changed to 'calc' according to
'/home/saulius/struct/CIF-dictionaries/cif_core.dic' dictionary named
'cif_core.dic' version 2.4.1 from 2010-06-29.

'_geom_angle_publ_flag'
value 'YES' changed to 'yes' according to
'/home/saulius/struct/CIF-dictionaries/cif_core.dic' dictionary named
'cif_core.dic' version 2.4.1 from 2010-06-29 (157
times).

'_geom_bond_publ_flag' value 'YES' changed to 'yes' according to
'/home/saulius/struct/CIF-dictionaries/cif_core.dic' dictionary named
'cif_core.dic' version 2.4.1 from 2010-06-29 (104 times).

Automatic conversion script
Id: cif_fix_enum 1527 2010-12-29 10:47:43Z saulius 
;
_cod_original_cell_volume 3523.11(15)
_cod_original_formula_sum 'C80 H70 Cl1 N2 O2 S4 Si2 Ta1'
_cod_database_code 7012669
_reflns_friedl_coverage 0.8651

loop_
_symmetry_equiv_pos_as_xyz
'x, y, z'
'-x, y+1/2, -z'

loop_
_atom_site_aniso_label
_atom_site_aniso_U_11
_atom_site_aniso_U_22
_atom_site_aniso_U_33
_atom_site_aniso_U_12
_atom_site_aniso_U_13
_atom_site_aniso_U_23
Ta 0.02085(6) 0.02171(6) 0.02434(6) -0.00183(7) 0.00172(4) -0.00208(8)
Cl 0.0316(4) 0.0256(4) 0.0337(5) -0.0034(4) 0.0040(4) 0.0022(4)
S(1) 0.0261(4) 0.0350(5) 0.0284(5) 0.0004(4) 0.0020(3) -0.0057(4)
S(2) 0.0262(4) 0.0354(5) 0.0325(5) -0.0014(4) -0.0009(4) -0.0077(4)
S(3) 0.0230(4) 0.0327(5) 0.0328(5) -0.0020(4) 0.0034(3) -0.0069(4)
S(4) 0.0236(3) 0.0329(7) 0.0322(4) -0.0017(4) 0.0015(3) -0.0024(4)
Si(1) 0.0259(5) 0.0236(5) 0.0242(5) -0.0017(4) 0.0018(4) 0.0017(4)
Si(2) 0.0269(5) 0.0333(6) 0.0238(5) 0.0005(4) 0.0001(4) 0.0018(5)
O(1) 0.0234(11) 0.0231(12) 0.0251(12) -0.0019(9) -0.0007(9) -0.0001(9)
O(2) 0.0214(11) 0.0297(14) 0.0282(13) -0.0052(10) 0.0003(10) -0.0034(11)
N(12) 0.0370(18) 0.041(2) 0.0344(19) -0.0008(15) 0.0057(15) -0.0106(16)
N(34) 0.0244(15) 0.0302(18) 0.0406(19) 0.0031(13) 0.0068(13) 0.0006(15)
C(12) 0.0322(18) 0.0282(19) 0.0277(19) -0.0057(15) 0.0041(15) -0.0023(16)
C(13) 0.043(2) 0.050(3) 0.049(3) 0.009(2) 0.010(2) -0.017(2)
C(14) 0.048(3) 0.047(3) 0.041(3) -0.006(2) 0.003(2) -0.021(2)
C(34) 0.0194(15) 0.0283(19) 0.036(2) 0.0031(14) 0.0117(14) 0.0011(16)
C(35) 0.0196(17) 0.047(2) 0.047(2) 0.0076(16) 0.0038(16) 0.001(2)
C(36) 0.032(2) 0.044(3) 0.046(3) 0.0067(19) 0.0115(18) -0.008(2)
C(111) 0.0207(15) 0.0235(17) 0.0201(16) -0.0045(13) -0.0010(12) -0.0053(14)
C(112) 0.0225(16) 0.0256(18) 0.0225(17) -0.0032(14) 0.0039(13) 0.0017(14)
C(113) 0.036(2) 0.033(2) 0.024(2) -0.0033(18) 0.0014(17) -0.0014(17)
C(114) 0.0278(19) 0.0255(19) 0.0227(19) -0.0053(15) 0.0026(15) -0.0061(15)
C(115) 0.036(2) 0.030(2) 0.027(2) -0.0002(17) 0.0058(17) -0.0051(17)
C(116) 0.038(2) 0.026(2) 0.039(2) 0.0001(16) 0.0046(17) -0.0119(17)
C(117) 0.037(2) 0.0240(19) 0.041(2) 0.0009(16) 0.0058(17) -0.0034(17)
C(118) 0.0309(18) 0.0269(19) 0.0315(19) 0.0016(15) 0.0056(15) 0.0013(16)
C(119) 0.0234(16) 0.0219(17) 0.0293(19) -0.0015(13) -0.0003(14) -0.0023(15)
C(11A) 0.0217(15) 0.0221(17) 0.0233(17) -0.0009(13) 0.0009(13) -0.0023(14)
C(121) 0.0279(17) 0.0272(18) 0.0271(18) 0.0022(15) 0.0031(14) 0.0042(15)
C(122) 0.0255(17) 0.034(2) 0.034(2) -0.0027(15) 0.0012(15) 0.0077(17)
C(123) 0.0278(19) 0.039(2) 0.047(3) 0.0000(17) 0.0049(17) 0.016(2)
C(124) 0.038(2) 0.040(3) 0.041(3) 0.0106(19) 0.0122(18) 0.013(2)
C(125) 0.039(2) 0.044(3) 0.031(2) 0.0082(19) 0.0074(17) 0.0008(19)
C(126) 0.0278(18) 0.033(2) 0.032(2) 0.0040(16) 0.0014(15) 0.0013(17)
C(131) 0.0279(19) 0.029(2) 0.027(2) -0.0001(16) 0.0016(15) 0.0037(17)
C(132) 0.0302(19) 0.040(2) 0.036(2) -0.0011(17) 0.0008(16) 0.0065(19)
C(133) 0.032(2) 0.062(3) 0.045(3) -0.010(2) -0.0002(18) 0.014(2)
C(134) 0.044(3) 0.056(3) 0.049(3) -0.022(2) -0.005(2) 0.014(2)
C(135) 0.052(3) 0.037(3) 0.044(3) -0.009(2) -0.004(2) 0.002(2)
C(136) 0.035(2) 0.031(2) 0.040(3) -0.0006(18) 0.0008(19) 0.0043(19)
C(141) 0.0319(17) 0.029(2) 0.0265(17) 0.0007(14) 0.0005(14) 0.0020(14)
C(142) 0.040(2) 0.043(3) 0.037(2) -0.0077(19) -0.0011(18) 0.0000(19)
C(143) 0.045(3) 0.064(3) 0.047(3) -0.016(2) -0.007(2) -0.014(3)
C(144) 0.055(2) 0.067(4) 0.034(2) 0.001(3) -0.0115(17) -0.008(3)
C(145) 0.056(3) 0.062(3) 0.034(2) 0.002(3) -0.004(2) 0.005(2)
C(146) 0.045(2) 0.039(2) 0.027(2) -0.0007(19) -0.0022(17) 0.0050(18)
C(211) 0.0206(15) 0.0196(16) 0.0237(17) -0.0021(13) 0.0006(13) 0.0003(13)
C(212) 0.0240(16) 0.0266(18) 0.0253(17) 0.0030(14) 0.0024(13) 0.0026(15)
C(213) 0.0311(18) 0.0271(18) 0.0251(18) -0.0020(15) 0.0041(14) 0.0049(15)
C(214) 0.0253(17) 0.0247(18) 0.0298(19) 0.0025(14) 0.0042(14) 0.0012(15)
C(215) 0.0325(19) 0.0272(19) 0.037(2) -0.0048(16) 0.0048(16) 0.0055(17)
C(216) 0.0267(18) 0.033(2) 0.050(3) -0.0070(16) 0.0028(17) 0.0031(18)
C(217) 0.0296(18) 0.035(2) 0.035(2) -0.0061(16) -0.0015(16) -0.0024(17)
C(218) 0.0265(17) 0.0257(18) 0.034(2) -0.0043(14) -0.0015(15) -0.0003(16)
C(219) 0.0215(15) 0.0225(17) 0.0286(18) 0.0004(13) 0.0012(13) 0.0008(14)
C(21A) 0.0219(15) 0.0201(16) 0.0250(17) -0.0018(13) 0.0016(13) -0.0028(14)
C(221) 0.0305(19) 0.039(2) 0.033(2) 0.0021(17) -0.0030(16) 0.0087(18)
C(222) 0.035(2) 0.042(2) 0.053(3) 0.0059(19) 0.0072(19) 0.007(2)
C(223) 0.038(3) 0.059(4) 0.071(4) 0.018(2) 0.020(3) 0.019(3)
C(224) 0.024(2) 0.101(5) 0.074(4) 0.000(3) -0.004(2) 0.035(4)
C(225) 0.035(2) 0.098(5) 0.056(3) -0.020(3) -0.013(2) 0.013(3)
C(226) 0.038(2) 0.070(4) 0.039(2) -0.017(2) -0.0042(19) 0.005(2)
C(231) 0.0343(19) 0.036(2) 0.030(2) -0.0006(17) 0.0054(16) -0.0027(17)
C(232) 0.034(2) 0.034(2) 0.046(2) -0.0022(17) 0.0073(18) -0.0032(19)
C(233) 0.0402(19) 0.038(2) 0.076(3) -0.006(3) 0.0179(19) -0.014(4)
C(234) 0.060(3) 0.038(2) 0.079(4) -0.009(2) 0.031(3) -0.018(3)
C(235) 0.072(3) 0.050(3) 0.048(2) -0.011(4) 0.014(2) -0.020(4)
C(236) 0.051(3) 0.046(3) 0.040(2) -0.005(2) 0.003(2) -0.007(2)
C(241) 0.0279(18) 0.040(2) 0.030(2) 0.0007(17) -0.0020(15) 0.0045(17)
C(242) 0.065(3) 0.049(3) 0.035(2) -0.009(2) 0.011(2) 0.005(2)
C(243) 0.088(4) 0.059(4) 0.038(3) -0.017(3) 0.013(3) 0.013(3)
C(244) 0.044(3) 0.056(4) 0.050(3) -0.006(2) -0.005(2) 0.023(3)
C(245) 0.052(3) 0.053(3) 0.065(4) 0.021(2) 0.006(3) 0.019(3)
C(246) 0.052(3) 0.051(3) 0.040(3) 0.014(2) 0.010(2) 0.011(2)
C(901) 0.059(3) 0.072(4) 0.080(5) 0.001(3) -0.015(3) -0.002(4)
C(902) 0.069(4) 0.072(4) 0.077(5) -0.007(3) -0.005(3) 0.015(4)
C(903) 0.083(5) 0.135(8) 0.060(4) 0.027(5) -0.003(4) 0.024(5)
C(904) 0.099(5) 0.083(7) 0.073(5) 0.011(4) -0.040(4) -0.013(4)
C(905) 0.068(4) 0.080(7) 0.101(5) -0.009(4) -0.027(4) 0.011(5)
C(906) 0.050(3) 0.087(5) 0.090(5) -0.001(3) -0.012(3) 0.012(4)
C(911) 0.114(6) 0.116(8) 0.067(5) 0.018(6) 0.026(5) 0.009(5)
C(912) 0.108(7) 0.128(9) 0.078(5) 0.000(6) 0.030(5) 0.014(6)
C(913) 0.115(8) 0.087(7) 0.204(14) -0.007(6) 0.085(8) -0.014(8)
C(914) 0.046(4) 0.218(16) 0.226(16) 0.008(7) 0.028(7) -0.124(13)
C(915) 0.084(6) 0.153(10) 0.098(7) 0.026(6) 0.001(5) -0.024(7)
C(916) 0.083(5) 0.139(8) 0.079(5) 0.043(5) 0.019(4) -0.008(5)
C(921) 0.079(4) 0.049(3) 0.073(4) -0.003(3) 0.014(3) -0.006(3)
C(922) 0.077(4) 0.040(3) 0.088(5) 0.005(3) 0.024(4) -0.001(3)
C(923) 0.091(4) 0.047(3) 0.074(4) -0.009(3) 0.018(4) -0.016(3)
C(924) 0.070(4) 0.060(4) 0.089(5) -0.014(3) -0.005(4) -0.001(4)
C(925) 0.063(4) 0.054(4) 0.107(6) -0.003(3) 0.020(4) -0.008(4)
C(926) 0.083(4) 0.046(3) 0.076(4) -0.004(3) 0.027(4) -0.006(3)

loop_
_atom_site_label
_atom_site_fract_x
_atom_site_fract_y
_atom_site_fract_z
_atom_site_U_iso_or_equiv
_atom_site_thermal_displace_type
_atom_site_calc_flag
Ta 0.208554(11) 0.501956(8) 0.241693(6) 0.02230(3) Uani ?
Cl 0.16736(9) 0.39520(5) 0.30227(5) 0.0302(2) Uani ?
S(1) 0.40345(9) 0.44185(5) 0.18559(5) 0.0298(2) Uani ?
S(2) 0.13836(9) 0.44749(5) 0.11840(6) 0.0315(2) Uani ?
S(3) 0.08994(9) 0.56451(5) 0.34342(5) 0.0294(2) Uani ?
S(4) -0.04252(8) 0.51344(5) 0.21183(5) 0.0296(2) Uani ?
Si(1) 0.45949(10) 0.46805(5) 0.46703(6) 0.0246(3) Uani ?
Si(2) 0.22047(11) 0.65179(6) 0.04539(6) 0.0281(3) Uani ?
O(1) 0.3736(2) 0.52360(13) 0.30720(14) 0.0240(6) Uani ?
O(2) 0.2345(2) 0.59093(14) 0.19852(14) 0.0265(6) Uani ?
N(12) 0.3229(4) 0.3639(2) 0.0680(2) 0.0373(10) Uani ?
N(34) -0.1744(3) 0.57941(18) 0.3131(2) 0.0315(9) Uani ?
C(12) 0.2942(4) 0.4111(2) 0.1170(2) 0.0293(9) Uani ?
C(13) 0.4564(5) 0.3312(3) 0.0707(3) 0.0470(14) Uani ?
C(14) 0.2229(5) 0.3406(3) 0.0119(3) 0.0454(15) Uani ?
C(34) -0.0588(3) 0.5555(2) 0.2919(2) 0.0274(9) Uani ?
C(35) -0.3020(4) 0.5668(3) 0.2694(3) 0.0378(10) Uani ?
C(36) -0.1817(4) 0.6178(3) 0.3806(3) 0.0402(14) Uani ?
C(111) 0.3790(3) 0.57565(19) 0.35755(19) 0.0216(8) Uani ?
C(112) 0.3915(3) 0.55511(19) 0.4327(2) 0.0234(9) Uani ?
C(113) 0.3642(4) 0.6052(3) 0.4829(3) 0.0310(10) Uani ?
C(114) 0.3253(4) 0.6731(2) 0.4637(2) 0.0253(10) Uani ?
C(115) 0.2825(4) 0.7208(2) 0.5157(2) 0.0308(10) Uani ?
C(116) 0.2460(4) 0.7878(2) 0.4970(2) 0.0342(10) Uani ?
C(117) 0.2509(4) 0.8099(2) 0.4250(2) 0.0339(10) Uani ?
C(118) 0.2930(4) 0.7652(2) 0.3729(2) 0.0296(9) Uani ?
C(119) 0.3309(3) 0.69519(19) 0.3901(2) 0.0250(9) Uani ?
C(11A) 0.3671(3) 0.64534(19) 0.33708(19) 0.0224(8) Uani ?
C(121) 0.5940(4) 0.4349(2) 0.4106(2) 0.0273(9) Uani ?
C(122) 0.7296(4) 0.4514(2) 0.4260(2) 0.0312(10) Uani ?
C(123) 0.8276(4) 0.4265(3) 0.3831(3) 0.0378(12) Uani ?
C(124) 0.7932(4) 0.3832(3) 0.3251(3) 0.0392(14) Uani ?
C(125) 0.6598(4) 0.3658(3) 0.3089(2) 0.0378(12) Uani ?
C(126) 0.5623(4) 0.3918(2) 0.3507(2) 0.0310(10) Uani ?
C(131) 0.3304(4) 0.3987(2) 0.4756(2) 0.0280(10) Uani ?
C(132) 0.1976(4) 0.4159(2) 0.4891(2) 0.0355(10) Uani ?
C(133) 0.1049(4) 0.3656(3) 0.5041(3) 0.0465(14) Uani ?
C(134) 0.1396(5) 0.2956(3) 0.5036(3) 0.0501(15) Uani ?
C(135) 0.2684(5) 0.2766(3) 0.4899(3) 0.0447(15) Uani ?
C(136) 0.3631(5) 0.3271(3) 0.4762(3) 0.0354(12) Uani ?
C(141) 0.5351(4) 0.48524(19) 0.5621(2) 0.0292(9) Uani ?
C(142) 0.6177(4) 0.5428(3) 0.5799(3) 0.0402(12) Uani ?
C(143) 0.6692(5) 0.5546(3) 0.6504(3) 0.0525(15) Uani ?
C(144) 0.6401(5) 0.5091(4) 0.7052(2) 0.0528(14) Uani ?
C(145) 0.5603(5) 0.4524(3) 0.6899(3) 0.0510(14) Uani ?
C(146) 0.5082(4) 0.4399(2) 0.6188(2) 0.0373(10) Uani ?
C(211) 0.3182(3) 0.64577(18) 0.19834(19) 0.0214(8) Uani ?
C(212) 0.3287(3) 0.6784(2) 0.1289(2) 0.0253(9) Uani ?
C(213) 0.4198(4) 0.7313(2) 0.1237(2) 0.0277(9) Uani ?
C(214) 0.5037(3) 0.75390(19) 0.1849(2) 0.0265(9) Uani ?
C(215) 0.6029(4) 0.8061(2) 0.1772(2) 0.0321(10) Uani ?
C(216) 0.6852(4) 0.8272(2) 0.2352(2) 0.0366(12) Uani ?
C(217) 0.6731(4) 0.7967(2) 0.3036(2) 0.0334(10) Uani ?
C(218) 0.5776(4) 0.7467(2) 0.3131(2) 0.0289(9) Uani ?
C(219) 0.4884(3) 0.72388(19) 0.2540(2) 0.0242(8) Uani ?
C(21A) 0.3888(3) 0.67042(18) 0.26160(19) 0.0223(8) Uani ?
C(221) 0.0419(4) 0.6374(2) 0.0668(2) 0.0344(10) Uani ?
C(222) -0.0162(4) 0.6815(3) 0.1162(3) 0.0431(12) Uani ?
C(223) -0.1511(5) 0.6788(3) 0.1256(4) 0.0552(19) Uani ?
C(224) -0.2315(5) 0.6309(4) 0.0869(4) 0.0667(19) Uani ?
C(225) -0.1764(5) 0.5861(4) 0.0396(3) 0.0638(18) Uani ?
C(226) -0.0405(5) 0.5889(3) 0.0293(3) 0.0494(14) Uani ?
C(231) 0.2990(4) 0.5770(2) -0.0015(2) 0.0333(10) Uani ?
C(232) 0.4203(4) 0.5491(2) 0.0276(3) 0.0378(10) Uani ?
C(233) 0.4893(4) 0.4993(4) -0.0100(3) 0.0507(12) Uani ?
C(234) 0.4384(6) 0.4762(3) -0.0779(4) 0.0577(16) Uani ?
C(235) 0.3165(5) 0.5027(4) -0.1072(3) 0.0562(14) Uani ?
C(236) 0.2484(5) 0.5520(3) -0.0690(3) 0.0457(14) Uani ?
C(241) 0.2137(4) 0.7289(2) -0.0194(2) 0.0328(10) Uani ?
C(242) 0.2529(5) 0.7248(3) -0.0894(3) 0.0493(14) Uani ?
C(243) 0.2368(6) 0.7816(3) -0.1363(3) 0.0612(19) Uani ?
C(244) 0.1867(5) 0.8429(3) -0.1147(3) 0.0504(17) Uani ?
C(245) 0.1502(5) 0.8486(3) -0.0448(3) 0.0566(17) Uani ?
C(246) 0.1628(5) 0.7922(3) 0.0019(3) 0.0473(15) Uani ?
C(901) 0.9249(6) 0.3718(4) 0.7528(4) 0.071(2) Uani ?
C(902) 0.8449(7) 0.3656(4) 0.8081(4) 0.073(2) Uani ?
C(903) 0.8294(8) 0.4223(6) 0.8558(4) 0.093(3) Uani ?
C(904) 0.8993(8) 0.4853(4) 0.8429(4) 0.087(3) Uani ?
C(905) 0.9738(7) 0.4899(5) 0.7852(5) 0.085(3) Uani ?
C(906) 0.9898(6) 0.4338(4) 0.7406(4) 0.077(2) Uani ?
C(911) 0.7627(10) 0.0869(6) 0.3147(5) 0.098(3) Uani ?
C(912) 0.8071(10) 0.1426(6) 0.2846(5) 0.103(4) Uani ?
C(913) 0.9222(12) 0.1766(6) 0.3094(8) 0.132(5) Uani ?
C(914) 1.0005(8) 0.1459(9) 0.3749(9) 0.162(7) Uani ?
C(915) 0.9387(10) 0.0813(7) 0.4004(6) 0.112(4) Uani ?
C(916) 0.8272(8) 0.0548(6) 0.3678(5) 0.100(3) Uani ?
C(921) 0.4392(7) 0.1990(3) 0.2386(4) 0.0666(19) Uani ?
C(922) 0.4456(7) 0.1521(3) 0.1831(4) 0.067(2) Uani ?
C(923) 0.3432(7) 0.1475(3) 0.1298(4) 0.0701(19) Uani ?
C(924) 0.2328(7) 0.1902(4) 0.1324(4) 0.074(2) Uani ?
C(925) 0.2248(7) 0.2373(4) 0.1881(5) 0.074(2) Uani ?
C(926) 0.3302(7) 0.2421(3) 0.2417(4) 0.0673(19) Uani ?
H(113) 0.3721 0.5930 0.5330 0.0370 Uiso calc
H(115) 0.2791 0.7061 0.5647 0.0370 Uiso calc
H(116) 0.2175 0.8190 0.5328 0.0410 Uiso calc
H(117) 0.2250 0.8562 0.4119 0.0410 Uiso calc
H(118) 0.2967 0.7815 0.3244 0.0360 Uiso calc
H(122) 0.7552 0.4802 0.4666 0.0370 Uiso calc
H(123) 0.9187 0.4395 0.3938 0.0450 Uiso calc
H(124) 0.8605 0.3654 0.2965 0.0470 Uiso calc
H(125) 0.6353 0.3359 0.2689 0.0460 Uiso calc
H(126) 0.4711 0.3800 0.3384 0.0370 Uiso calc
H(132) 0.1712 0.4636 0.4879 0.0430 Uiso calc
H(133) 0.0170 0.3790 0.5149 0.0560 Uiso calc
H(134) 0.0752 0.2608 0.5126 0.0600 Uiso calc
H(135) 0.2926 0.2286 0.4898 0.0540 Uiso calc
H(136) 0.4514 0.3131 0.4670 0.0430 Uiso calc
H(13A) 0.5152 0.3532 0.1090 0.0710 Uiso calc
H(13B) 0.4947 0.3373 0.0238 0.0710 Uiso calc
H(13C) 0.4482 0.2812 0.0811 0.0710 Uiso calc
H(142) 0.6386 0.5744 0.5427 0.0480 Uiso calc
H(143) 0.7248 0.5941 0.6612 0.0630 Uiso calc
H(144) 0.6758 0.5174 0.7536 0.0630 Uiso calc
H(145) 0.5401 0.4214 0.7278 0.0610 Uiso calc
H(146) 0.4535 0.4000 0.6087 0.0450 Uiso calc
H(14A) 0.1348 0.3387 0.0318 0.0680 Uiso calc
H(14B) 0.2468 0.2940 -0.0048 0.0680 Uiso calc
H(14C) 0.2196 0.3733 -0.0290 0.0680 Uiso calc
H(213) 0.4270 0.7535 0.0781 0.0330 Uiso calc
H(215) 0.6117 0.8267 0.1310 0.0390 Uiso calc
H(216) 0.7507 0.8623 0.2295 0.0440 Uiso calc
H(217) 0.7316 0.8110 0.3439 0.0400 Uiso calc
H(218) 0.5710 0.7269 0.3599 0.0350 Uiso calc
H(222) 0.0387 0.7140 0.1437 0.0510 Uiso calc
H(223) -0.1891 0.7097 0.1587 0.0660 Uiso calc
H(224) -0.3249 0.6291 0.0931 0.0800 Uiso calc
H(225) -0.2318 0.5528 0.0136 0.0770 Uiso calc
H(226) -0.0035 0.5574 -0.0036 0.0590 Uiso calc
H(232) 0.4565 0.5643 0.0740 0.0450 Uiso calc
H(233) 0.5718 0.4811 0.0109 0.0610 Uiso calc
H(234) 0.4861 0.4429 -0.1039 0.0690 Uiso calc
H(235) 0.2799 0.4871 -0.1534 0.0670 Uiso calc
H(236) 0.1648 0.5692 -0.0895 0.0550 Uiso calc
H(242) 0.2913 0.6828 -0.1056 0.0590 Uiso calc
H(243) 0.2617 0.7770 -0.1847 0.0730 Uiso calc
H(244) 0.1769 0.8813 -0.1472 0.0600 Uiso calc
H(245) 0.1160 0.8916 -0.0284 0.0680 Uiso calc
H(246) 0.1359 0.7970 0.0499 0.0570 Uiso calc
H(35A) -0.2835 0.5455 0.2229 0.0560 Uiso calc
H(35B) -0.3490 0.6113 0.2604 0.0560 Uiso calc
H(35C) -0.3583 0.5353 0.2958 0.0560 Uiso calc
H(36A) -0.1110 0.6013 0.4162 0.0600 Uiso calc
H(36B) -0.2695 0.6101 0.3994 0.0600 Uiso calc
H(36C) -0.1693 0.6677 0.3716 0.0600 Uiso calc
H(901) 0.9367 0.3330 0.7219 0.0860 Uiso calc
H(902) 0.7987 0.3230 0.8149 0.0880 Uiso calc
H(903) 0.7742 0.4184 0.8953 0.1110 Uiso calc
H(904) 0.8933 0.5240 0.8747 0.1050 Uiso calc
H(905) 1.0161 0.5329 0.7753 0.1020 Uiso calc
H(906) 1.0455 0.4376 0.7013 0.0920 Uiso calc
H(911) 0.6782 0.0689 0.2967 0.1180 Uiso calc
H(912) 0.7570 0.1608 0.2431 0.1240 Uiso calc
H(913) 0.9514 0.2176 0.2864 0.1580 Uiso calc
H(914) 1.0803 0.1659 0.3971 0.1950 Uiso calc
H(915) 0.9802 0.0578 0.4416 0.1340 Uiso calc
H(916) 0.7944 0.0114 0.3839 0.1190 Uiso calc
H(921) 0.5109 0.2018 0.2753 0.0800 Uiso calc
H(922) 0.5216 0.1225 0.1816 0.0810 Uiso calc
H(923) 0.3483 0.1151 0.0912 0.0840 Uiso calc
H(924) 0.1616 0.1870 0.0954 0.0880 Uiso calc
H(925) 0.1481 0.2664 0.1900 0.0890 Uiso calc
H(926) 0.3266 0.2750 0.2801 0.0810 Uiso calc

loop_
_geom_angle_atom_site_label_1
_geom_angle_atom_site_label_2
_geom_angle_atom_site_label_3
_geom_angle
_geom_angle_publ_flag
O(2) Ta O(1) 86.32(10) yes
O(2) Ta Cl 175.73(8) yes
O(1) Ta Cl 93.32(7) yes
O(2) Ta S(4) 89.73(8) yes
O(1) Ta S(4) 149.83(8) yes
Cl Ta S(4) 88.45(3) yes
O(2) Ta S(1) 95.83(8) yes
O(1) Ta S(1) 73.73(7) yes
Cl Ta S(1) 88.15(3) yes
S(4) Ta S(1) 136.45(3) yes
O(2) Ta S(2) 91.70(8) yes
O(1) Ta S(2) 140.96(8) yes
Cl Ta S(2) 91.26(3) yes
S(4) Ta S(2) 68.99(3) yes
S(1) Ta S(2) 67.70(3) yes
O(2) Ta S(3) 88.49(8) yes
O(1) Ta S(3) 82.48(7) yes
Cl Ta S(3) 87.24(3) yes
S(4) Ta S(3) 67.51(3) yes
S(1) Ta S(3) 155.45(3) yes
S(2) Ta S(3) 136.49(3) yes
C(12) S(1) Ta 89.49(14) yes
C(12) S(2) Ta 89.48(13) yes
C(34) S(3) Ta 88.68(13) yes
C(34) S(4) Ta 90.61(12) yes
C(131) Si(1) C(121) 109.63(19) yes
C(131) Si(1) C(141) 106.04(18) yes
C(121) Si(1) C(141) 108.78(17) yes
C(131) Si(1) C(112) 114.99(17) yes
C(121) Si(1) C(112) 111.58(17) yes
C(141) Si(1) C(112) 105.42(16) yes
C(231) Si(2) C(221) 115.0(2) yes
C(231) Si(2) C(212) 110.41(17) yes
C(221) Si(2) C(212) 111.35(18) yes
C(231) Si(2) C(241) 107.5(2) yes
C(221) Si(2) C(241) 104.91(18) yes
C(212) Si(2) C(241) 107.18(18) yes
C(111) O(1) Ta 123.3(2) yes
C(211) O(2) Ta 143.5(2) yes
C(12) N(12) C(14) 121.5(4) yes
C(12) N(12) C(13) 120.7(4) yes
C(14) N(12) C(13) 117.8(4) yes
C(34) N(34) C(36) 121.8(3) yes
C(34) N(34) C(35) 121.1(4) yes
C(36) N(34) C(35) 117.0(3) yes
N(12) C(12) S(2) 122.2(3) yes
N(12) C(12) S(1) 125.4(3) yes
S(2) C(12) S(1) 112.3(2) yes
N(34) C(34) S(4) 124.1(3) yes
N(34) C(34) S(3) 122.7(3) yes
S(4) C(34) S(3) 113.19(19) yes
O(1) C(111) C(11A) 121.3(3) yes
O(1) C(111) C(112) 117.0(3) yes
C(11A) C(111) C(112) 121.6(3) yes
C(113) C(112) C(111) 116.9(4) yes
C(113) C(112) Si(1) 118.3(3) yes
C(111) C(112) Si(1) 124.5(3) yes
C(112) C(113) C(114) 122.9(4) yes
C(113) C(114) C(115) 121.4(4) yes
C(113) C(114) C(119) 119.2(4) yes
C(115) C(114) C(119) 119.4(4) yes
C(116) C(115) C(114) 121.4(4) yes
C(115) C(116) C(117) 119.6(4) yes
C(118) C(117) C(116) 120.7(4) yes
C(117) C(118) C(119) 121.3(4) yes
C(118) C(119) C(114) 117.6(4) yes
C(118) C(119) C(11A) 123.5(4) yes
C(114) C(119) C(11A) 118.9(3) yes
C(111) C(11A) C(119) 118.3(3) yes
C(111) C(11A) C(21A) 122.9(3) yes
C(119) C(11A) C(21A) 118.8(3) yes
C(126) C(121) C(122) 116.8(4) yes
C(126) C(121) Si(1) 120.7(3) yes
C(122) C(121) Si(1) 122.4(3) yes
C(123) C(122) C(121) 121.4(4) yes
C(124) C(123) C(122) 120.3(4) yes
C(123) C(124) C(125) 119.5(4) yes
C(126) C(125) C(124) 120.0(4) yes
C(125) C(126) C(121) 121.9(4) yes
C(132) C(131) C(136) 116.6(4) yes
C(132) C(131) Si(1) 121.0(3) yes
C(136) C(131) Si(1) 122.1(3) yes
C(133) C(132) C(131) 121.9(4) yes
C(132) C(133) C(134) 120.1(5) yes
C(135) C(134) C(133) 119.6(5) yes
C(134) C(135) C(136) 120.5(5) yes
C(135) C(136) C(131) 121.1(5) yes
C(142) C(141) C(146) 117.1(4) yes
C(142) C(141) Si(1) 122.9(3) yes
C(146) C(141) Si(1) 120.0(3) yes
C(143) C(142) C(141) 121.4(5) yes
C(142) C(143) C(144) 120.1(5) yes
C(145) C(144) C(143) 120.2(4) yes
C(144) C(145) C(146) 120.1(5) yes
C(145) C(146) C(141) 121.1(4) yes
O(2) C(211) C(21A) 122.4(3) yes
O(2) C(211) C(212) 115.5(3) yes
C(21A) C(211) C(212) 122.1(3) yes
C(213) C(212) C(211) 118.6(3) yes
C(213) C(212) Si(2) 119.1(3) yes
C(211) C(212) Si(2) 122.4(3) yes
C(212) C(213) C(214) 121.6(3) yes
C(219) C(214) C(213) 119.6(3) yes
C(219) C(214) C(215) 119.8(3) yes
C(213) C(214) C(215) 120.6(4) yes
C(216) C(215) C(214) 121.0(4) yes
C(215) C(216) C(217) 119.7(4) yes
C(218) C(217) C(216) 120.8(4) yes
C(217) C(218) C(219) 121.1(4) yes
C(214) C(219) C(218) 117.4(3) yes
C(214) C(219) C(21A) 119.8(3) yes
C(218) C(219) C(21A) 122.7(3) yes
C(211) C(21A) C(219) 117.8(3) yes
C(211) C(21A) C(11A) 124.5(3) yes
C(219) C(21A) C(11A) 117.8(3) yes
C(226) C(221) C(222) 117.9(4) yes
C(226) C(221) Si(2) 122.0(4) yes
C(222) C(221) Si(2) 119.7(3) yes
C(223) C(222) C(221) 121.2(5) yes
C(222) C(223) C(224) 119.9(6) yes
C(225) C(224) C(223) 120.0(5) yes
C(224) C(225) C(226) 120.6(6) yes
C(225) C(226) C(221) 120.5(6) yes
C(236) C(231) C(232) 117.3(4) yes
C(236) C(231) Si(2) 122.5(3) yes
C(232) C(231) Si(2) 119.8(3) yes
C(233) C(232) C(231) 121.4(4) yes
C(234) C(233) C(232) 120.3(5) yes
C(233) C(234) C(235) 119.1(5) yes
C(236) C(235) C(234) 120.0(5) yes
C(235) C(236) C(231) 121.9(5) yes
C(242) C(241) C(246) 116.9(4) yes
C(242) C(241) Si(2) 123.1(4) yes
C(246) C(241) Si(2) 120.0(3) yes
C(241) C(242) C(243) 120.7(5) yes
C(244) C(243) C(242) 121.6(5) yes
C(243) C(244) C(245) 118.7(5) yes
C(244) C(245) C(246) 120.3(6) yes
C(245) C(246) C(241) 121.8(5) yes
C(902) C(901) C(906) 120.8(8) yes
C(901) C(902) C(903) 120.2(7) yes
C(902) C(903) C(904) 117.9(7) yes
C(905) C(904) C(903) 119.7(8) yes
C(904) C(905) C(906) 121.4(9) yes
C(905) C(906) C(901) 119.9(8) yes
C(916) C(911) C(912) 123.4(11) yes
C(911) C(912) C(913) 123.7(11) yes
C(912) C(913) C(914) 117.0(11) yes
C(915) C(914) C(913) 112.2(9) yes
C(916) C(915) C(914) 122.2(11) yes
C(911) C(916) C(915) 121.2(12) yes
C(922) C(921) C(926) 120.6(7) yes
C(923) C(922) C(921) 120.3(6) yes
C(922) C(923) C(924) 119.8(6) yes
C(925) C(924) C(923) 120.5(7) yes
C(924) C(925) C(926) 119.4(6) yes
C(921) C(926) C(925) 119.4(6) yes

loop_
_geom_bond_atom_site_label_1
_geom_bond_atom_site_label_2
_geom_bond_distance
_geom_bond_publ_flag
Ta O(2) 1.907(3) yes
Ta O(1) 2.014(2) yes
Ta Cl 2.3809(9) yes
Ta S(4) 2.5385(8) yes
Ta S(1) 2.5495(9) yes
Ta S(2) 2.5523(10) yes
Ta S(3) 2.5891(10) yes
S(1) C(12) 1.713(4) yes
S(2) C(12) 1.709(4) yes
S(3) C(34) 1.712(4) yes
S(4) C(34) 1.701(4) yes
Si(1) C(131) 1.868(5) yes
Si(1) C(121) 1.873(4) yes
Si(1) C(141) 1.886(4) yes
Si(1) C(112) 1.891(4) yes
Si(2) C(231) 1.876(4) yes
Si(2) C(221) 1.878(4) yes
Si(2) C(212) 1.885(4) yes
Si(2) C(241) 1.898(4) yes
O(1) C(111) 1.361(4) yes
O(2) C(211) 1.344(4) yes
N(12) C(12) 1.325(5) yes
N(12) C(14) 1.454(6) yes
N(12) C(13) 1.472(6) yes
N(34) C(34) 1.330(5) yes
N(34) C(36) 1.452(6) yes
N(34) C(35) 1.477(5) yes
C(111) C(11A) 1.390(5) yes
C(111) C(112) 1.438(5) yes
C(112) C(113) 1.375(6) yes
C(113) C(114) 1.397(7) yes
C(114) C(115) 1.415(6) yes
C(114) C(119) 1.426(6) yes
C(115) C(116) 1.370(6) yes
C(116) C(117) 1.400(6) yes
C(117) C(118) 1.376(6) yes
C(118) C(119) 1.423(5) yes
C(119) C(11A) 1.433(5) yes
C(11A) C(21A) 1.504(5) yes
C(121) C(126) 1.397(6) yes
C(121) C(122) 1.400(5) yes
C(122) C(123) 1.389(6) yes
C(123) C(124) 1.376(7) yes
C(124) C(125) 1.386(6) yes
C(125) C(126) 1.381(6) yes
C(131) C(132) 1.408(6) yes
C(131) C(136) 1.409(7) yes
C(132) C(133) 1.379(6) yes
C(133) C(134) 1.386(8) yes
C(134) C(135) 1.380(8) yes
C(135) C(136) 1.390(7) yes
C(141) C(142) 1.402(6) yes
C(141) C(146) 1.402(6) yes
C(142) C(143) 1.380(6) yes
C(143) C(144) 1.383(9) yes
C(144) C(145) 1.364(9) yes
C(145) C(146) 1.396(6) yes
C(211) C(21A) 1.399(5) yes
C(211) C(212) 1.436(5) yes
C(212) C(213) 1.371(5) yes
C(213) C(214) 1.422(5) yes
C(214) C(219) 1.418(5) yes
C(214) C(215) 1.423(5) yes
C(215) C(216) 1.361(6) yes
C(216) C(217) 1.404(6) yes
C(217) C(218) 1.373(5) yes
C(218) C(219) 1.424(5) yes
C(219) C(21A) 1.443(5) yes
C(221) C(226) 1.390(7) yes
C(221) C(222) 1.402(7) yes
C(222) C(223) 1.374(7) yes
C(223) C(224) 1.382(9) yes
C(224) C(225) 1.368(10) yes
C(225) C(226) 1.388(7) yes
C(231) C(236) 1.394(6) yes
C(231) C(232) 1.394(6) yes
C(232) C(233) 1.392(7) yes
C(233) C(234) 1.388(8) yes
C(234) C(235) 1.391(8) yes
C(235) C(236) 1.386(8) yes
C(241) C(242) 1.380(6) yes
C(241) C(246) 1.382(7) yes
C(242) C(243) 1.391(8) yes
C(243) C(244) 1.349(9) yes
C(244) C(245) 1.371(8) yes
C(245) C(246) 1.382(7) yes
C(901) C(902) 1.348(10) yes
C(901) C(906) 1.381(10) yes
C(902) C(903) 1.413(12) yes
C(903) C(904) 1.424(12) yes
C(904) C(905) 1.347(11) yes
C(905) C(906) 1.370(12) yes
C(911) C(916) 1.288(11) yes
C(911) C(912) 1.295(13) yes
C(912) C(913) 1.371(14) yes
C(913) C(914) 1.507(18) yes
C(914) C(915) 1.477(19) yes
C(915) C(916) 1.326(12) yes
C(921) C(922) 1.368(9) yes
C(921) C(926) 1.372(9) yes
C(922) C(923) 1.367(9) yes
C(923) C(924) 1.377(9) yes
C(924) C(925) 1.375(10) yes
C(925) C(926) 1.393(10) yes
